data_4122648
loop_
_publ_author_name
'Sahu, Sumit'
'Quesne, Matthew G.'
'Davies, Casey G.'
'D\"urr, Maximilian'
'Ivanovi\'c-Burmazovi\'c, Ivana'
'Siegler, Maxime A.'
'Jameson, Guy N. L.'
'de Visser, Sam P.'
'Goldberg, David P.'

_publ_section_title
;
 Direct Observation of a Nonheme Iron(IV)-Oxo Complex That Mediates
 Aromatic C-F Hydroxylation.
;
_journal_issue 39
_journal_name_full 'Journal of the American Chemical Society'
_journal_page_first 13542
_journal_page_last 13545
_journal_paper_doi 10.1021/ja507346t
_journal_volume 136
_journal_year 2014
_chemical_formula_moiety 'C35 H25 F5 Fe N5, 2(Cl O4), C2 H3 N'
_chemical_formula_sum 'C37 H28 Cl2 F5 Fe N6 O8'
_chemical_formula_weight 906.40
_chemical_name_systematic
;
 ?
;
_space_group_crystal_system monoclinic
_space_group_IT_number 14
_space_group_name_Hall '-P 2ybc'
_space_group_name_H-M_alt 'P 1 21/c 1'
_symmetry_space_group_name_Hall '-P 2ybc'
_symmetry_space_group_name_H-M 'P 1 21/c 1'
_atom_sites_solution_hydrogens geom
_atom_sites_solution_primary direct
_atom_sites_solution_secondary difmap
_audit_creation_method SHELXL-2013
_cell_angle_alpha 90
_cell_angle_beta 105.521(2)
_cell_angle_gamma 90
_cell_formula_units_Z 4
_cell_length_a 12.0434(3)
_cell_length_b 16.6809(3)
_cell_length_c 19.6812(4)
_cell_measurement_reflns_used 10215
_cell_measurement_temperature 110(2)
_cell_measurement_theta_max 71.75
_cell_measurement_theta_min 3.50
_cell_volume 3809.66(15)
_computing_cell_refinement
;
CrysAlisPro, Agilent Technologies,
Version 1.171.36.24 (release 03-12-2012 CrysAlis171 .NET)
(compiled Dec  3 2012,18:21:49)
;
_computing_data_collection
;
CrysAlisPro, Agilent Technologies,
Version 1.171.36.24 (release 03-12-2012 CrysAlis171 .NET)
(compiled Dec  3 2012,18:21:49)
;
_computing_data_reduction
;
CrysAlisPro, Agilent Technologies,
Version 1.171.36.24 (release 03-12-2012 CrysAlis171 .NET)
(compiled Dec  3 2012,18:21:49)
;
_computing_molecular_graphics 'SHELXTL v6.10 (Sheldrick, 2008)'
_computing_publication_material 'SHELXTL v6.10 (Sheldrick, 2008)'
_computing_structure_refinement 'SHELXL-2013 (Sheldrick, 2013)'
_computing_structure_solution 'SHELXS-2013 (Sheldrick, 2013)'
_diffrn_ambient_temperature 110(2)
_diffrn_measured_fraction_theta_full 1.000
_diffrn_measured_fraction_theta_max 1.000
_diffrn_measurement_device_type 'SuperNova, Dual, Cu at zero, Atlas'
_diffrn_measurement_method '\w scans'
_diffrn_radiation_monochromator mirror
_diffrn_radiation_source 'SuperNova (Cu) X-ray Source'
_diffrn_radiation_type CuK\a
_diffrn_radiation_wavelength 1.54178
_diffrn_reflns_av_R_equivalents 0.0342
_diffrn_reflns_av_unetI/netI 0.0339
_diffrn_reflns_Laue_measured_fraction_full 1.000
_diffrn_reflns_Laue_measured_fraction_max 1.000
_diffrn_reflns_limit_h_max 14
_diffrn_reflns_limit_h_min -12
_diffrn_reflns_limit_k_max 20
_diffrn_reflns_limit_k_min -20
_diffrn_reflns_limit_l_max 24
_diffrn_reflns_limit_l_min -24
_diffrn_reflns_number 22904
_diffrn_reflns_point_group_measured_fraction_full 1.000
_diffrn_reflns_point_group_measured_fraction_max 1.000
_diffrn_reflns_theta_full 67.679
_diffrn_reflns_theta_max 71.864
_diffrn_reflns_theta_min 3.529
_exptl_absorpt_coefficient_mu 5.227
_exptl_absorpt_correction_T_max 0.686
_exptl_absorpt_correction_T_min 0.399
_exptl_absorpt_correction_type analytical
_exptl_absorpt_process_details
;
CrysAlisPro, Agilent Technologies,
Version 1.171.36.28 (release 01-02-2013 CrysAlis171 .NET)
(compiled Feb  1 2013,16:14:44)
Analytical numeric absorption correction using a multifaceted crystal
            model based on expressions derived by R.C. Clark & J.S. Reid.
(Clark, R. C. & Reid, J. S. (1995). Acta Cryst. A51, 887-897)
;
_exptl_crystal_colour yellow-green
_exptl_crystal_density_diffrn 1.580
_exptl_crystal_description plate
_exptl_crystal_F_000 1844
_exptl_crystal_size_max 0.30
_exptl_crystal_size_mid 0.23
_exptl_crystal_size_min 0.10
_refine_diff_density_max 0.588
_refine_diff_density_min -0.427
_refine_diff_density_rms 0.053
_refine_ls_extinction_method none
_refine_ls_goodness_of_fit_ref 1.034
_refine_ls_hydrogen_treatment constr
_refine_ls_matrix_type full
_refine_ls_number_parameters 579
_refine_ls_number_reflns 7473
_refine_ls_number_restraints 142
_refine_ls_restrained_S_all 1.042
_refine_ls_R_factor_all 0.0449
_refine_ls_R_factor_gt 0.0375
_refine_ls_shift/su_max 0.001
_refine_ls_shift/su_mean 0.000
_refine_ls_structure_factor_coef Fsqd
_refine_ls_weighting_details
;
 w=1/[\s^2^(Fo^2^)+(0.0473P)^2^+1.9197P]
 where P=(Fo^2^+2Fc^2^)/3
;
_refine_ls_weighting_scheme calc
_refine_ls_wR_factor_gt 0.0946
_refine_ls_wR_factor_ref 0.0994
_reflns_Friedel_coverage 0.000
_reflns_number_gt 6463
_reflns_number_total 7473
_reflns_threshold_expression 'I > 2\s(I)'
_cod_data_source_file ja507346t_si_004.cif
_cod_data_source_block 4b
_cod_depositor_comments 'Adding full bibliography for 4122648--4122650.cif.'
_cod_original_cell_volume 3809.66(14)
_cod_database_code 4122648
_shelx_space_group_comment
;
The symmetry employed for this shelxl refinement is uniquely defined
by the following loop, which should always be used as a source of
symmetry information in preference to the above space-group names.
They are only intended as comments.
;
_shelxl_version_number 2013-2

loop_
_space_group_symop_operation_xyz
'x, y, z'
'-x, y+1/2, -z+1/2'
'-x, -y, -z'
'x, -y-1/2, z-1/2'

loop_
_atom_site_label
_atom_site_type_symbol
_atom_site_fract_x
_atom_site_fract_y
_atom_site_fract_z
_atom_site_U_iso_or_equiv
_atom_site_adp_type
_atom_site_occupancy
_atom_site_site_symmetry_order
_atom_site_calc_flag
_atom_site_refinement_flags_posn
_atom_site_refinement_flags_adp
_atom_site_refinement_flags_occupancy
_atom_site_disorder_assembly
_atom_site_disorder_group
Fe1 Fe 0.29545(3) 0.62831(2) 0.24382(2) 0.02142(9) Uani 1 1 d . . . . .
C1 C 0.3548(2) 0.80369(14) 0.27824(12) 0.0277(5) Uani 1 1 d . . . . .
H1 H 0.3059 0.8132 0.2324 0.033 Uiso 1 1 calc R U . . .
C2 C 0.4057(2) 0.86773(14) 0.31876(13) 0.0324(5) Uani 1 1 d . . . . .
H2 H 0.3908 0.9210 0.3016 0.039 Uiso 1 1 calc R U . . .
C3 C 0.4793(2) 0.85339(14) 0.38517(13) 0.0332(5) Uani 1 1 d . . . . .
H3 H 0.5152 0.8968 0.4139 0.040 Uiso 1 1 calc R U . . .
C4 C 0.49981(19) 0.77544(14) 0.40907(12) 0.0278(5) Uani 1 1 d . . . . .
H4 H 0.5509 0.7645 0.4540 0.033 Uiso 1 1 calc R U . . .
C5 C 0.44423(18) 0.71347(13) 0.36608(11) 0.0228(4) Uani 1 1 d . . . . .
C6 C 0.45615(19) 0.62737(12) 0.39014(11) 0.0224(4) Uani 1 1 d . . . . .
H6A H 0.5365 0.6171 0.4177 0.027 Uiso 1 1 calc R U . . .
H6B H 0.4051 0.6172 0.4211 0.027 Uiso 1 1 calc R U . . .
C7 C 0.52816(18) 0.54814(13) 0.30480(11) 0.0236(4) Uani 1 1 d . . . . .
H7A H 0.5267 0.4894 0.2973 0.028 Uiso 1 1 calc R U . . .
H7B H 0.5989 0.5613 0.3422 0.028 Uiso 1 1 calc R U . . .
C8 C 0.53200(19) 0.58995(13) 0.23734(12) 0.0243(4) Uani 1 1 d . . . . .
C9 C 0.6315(2) 0.59053(15) 0.21492(14) 0.0327(5) Uani 1 1 d . . . . .
H9 H 0.7009 0.5680 0.2433 0.039 Uiso 1 1 calc R U . . .
C10 C 0.6276(2) 0.62481(16) 0.14975(15) 0.0399(6) Uani 1 1 d . . . . .
H10 H 0.6943 0.6248 0.1327 0.048 Uiso 1 1 calc R U . . .
C11 C 0.5263(2) 0.65886(16) 0.11008(14) 0.0388(6) Uani 1 1 d . . . . .
H11 H 0.5223 0.6821 0.0654 0.047 Uiso 1 1 calc R U . . .
C12 C 0.4312(2) 0.65862(14) 0.13636(12) 0.0291(5) Uani 1 1 d . . . . .
H12 H 0.3621 0.6834 0.1100 0.035 Uiso 1 1 calc R U . . .
C13 C 0.23454(18) 0.46719(13) 0.15269(11) 0.0252(4) Uani 1 1 d . . . . .
C14 C 0.1830(2) 0.52016(14) 0.09180(12) 0.0277(5) Uani 1 1 d . . . . .
C15 C 0.2310(2) 0.53314(16) 0.03681(14) 0.0361(6) Uani 1 1 d . . . . .
C16 C 0.1853(2) 0.58354(18) -0.01886(14) 0.0428(6) Uani 1 1 d . . . . .
H16 H 0.2225 0.5914 -0.0553 0.051 Uiso 1 1 calc R U . . .
C17 C 0.0828(2) 0.62262(16) -0.02014(14) 0.0396(6) Uani 1 1 d . . . . .
H17 H 0.0501 0.6584 -0.0577 0.047 Uiso 1 1 calc R U . . .
C18 C 0.0281(2) 0.61038(17) 0.03180(13) 0.0387(6) Uani 1 1 d . . . . .
H18 H -0.0426 0.6365 0.0303 0.046 Uiso 1 1 calc R U . . .
C19 C 0.0785(2) 0.55927(16) 0.08615(12) 0.0328(5) Uani 1 1 d . . . . .
F2 F 0.33244(14) 0.49560(11) 0.03935(9) 0.0545(5) Uani 1 1 d . . . . .
F3 F 0.02733(13) 0.54622(11) 0.13810(8) 0.0491(4) Uani 1 1 d . . . . .
C20 C 0.2401(2) 0.38487(14) 0.14518(13) 0.0312(5) Uani 1 1 d . . . . .
H20 H 0.2133 0.3610 0.0999 0.037 Uiso 1 1 calc R U . . .
C21 C 0.2846(2) 0.33735(14) 0.20386(13) 0.0321(5) Uani 1 1 d . . . . .
H21 H 0.2882 0.2808 0.1991 0.039 Uiso 1 1 calc R U . . .
C22 C 0.32395(19) 0.37284(13) 0.26939(12) 0.0265(5) Uani 1 1 d . . . . .
H22 H 0.3545 0.3414 0.3104 0.032 Uiso 1 1 calc R U . . .
C23 C 0.31756(18) 0.45547(13) 0.27355(11) 0.0228(4) Uani 1 1 d . . . . .
C24 C 0.35582(18) 0.50236(12) 0.34164(11) 0.0210(4) Uani 1 1 d . . . . .
H24 H 0.4012 0.4680 0.3810 0.025 Uiso 1 1 calc R U . . .
C25 C 0.24796(18) 0.53478(13) 0.35766(11) 0.0221(4) Uani 1 1 d . . . . .
C26 C 0.2012(2) 0.50062(14) 0.40764(12) 0.0273(5) Uani 1 1 d . . . . .
H26 H 0.2387 0.4574 0.4361 0.033 Uiso 1 1 calc R U . . .
C27 C 0.0988(2) 0.53081(16) 0.41519(14) 0.0365(6) Uani 1 1 d . . . . .
H27 H 0.0636 0.5078 0.4484 0.044 Uiso 1 1 calc R U . . .
C28 C 0.0475(2) 0.59490(17) 0.37415(14) 0.0376(6) Uani 1 1 d . . . . .
H28 H -0.0233 0.6160 0.3789 0.045 Uiso 1 1 calc R U . . .
C29 C 0.0998(2) 0.62814(14) 0.32618(13) 0.0292(5) Uani 1 1 d . . . . .
C30 C 0.0507(2) 0.70089(16) 0.28580(14) 0.0352(5) Uani 1 1 d . . . . .
C31 C -0.0440(2) 0.6988(2) 0.22808(16) 0.0474(7) Uani 1 1 d . . . . .
C32 C -0.0880(3) 0.7665(3) 0.19014(19) 0.0670(11) Uani 1 1 d . . . . .
H32 H -0.1520 0.7629 0.1497 0.080 Uiso 1 1 calc R U . . .
C33 C -0.0382(3) 0.8382(3) 0.2118(2) 0.0703(12) Uani 1 1 d . . . . .
H33 H -0.0672 0.8848 0.1853 0.084 Uiso 1 1 calc R U . . .
C34 C 0.0540(3) 0.8457(2) 0.2715(2) 0.0593(9) Uani 1 1 d . . . . .
H34 H 0.0866 0.8965 0.2872 0.071 Uiso 1 1 calc R U . . .
C35 C 0.0961(2) 0.77623(17) 0.30703(16) 0.0429(7) Uani 1 1 d . . . . .
F4 F -0.09493(15) 0.62631(13) 0.20899(10) 0.0604(5) Uani 1 1 d . . . . .
F5 F 0.18500(14) 0.78076(9) 0.36528(9) 0.0462(4) Uani 1 1 d . . . . .
N1 N 0.37271(15) 0.72755(11) 0.30223(9) 0.0228(4) Uani 1 1 d . . . . .
N2 N 0.42523(15) 0.57212(10) 0.32854(9) 0.0204(3) Uani 1 1 d . . . . .
N3 N 0.43384(16) 0.62394(11) 0.19874(10) 0.0234(4) Uani 1 1 d . . . . .
N4 N 0.27357(15) 0.50225(10) 0.21669(9) 0.0221(4) Uani 1 1 d . . . . .
N5 N 0.19919(15) 0.59749(11) 0.31720(9) 0.0231(4) Uani 1 1 d . . . . .
F1 F 0.19653(11) 0.68516(8) 0.17598(7) 0.0314(3) Uani 1 1 d . . . . .
Cl1 Cl 0.57826(5) 0.36076(3) 0.43645(3) 0.03000(13) Uani 1 1 d . . . . .
O2 O 0.65570(16) 0.30703(12) 0.48352(9) 0.0424(5) Uani 1 1 d . . . . .
O3 O 0.60638(16) 0.44308(11) 0.45715(9) 0.0386(4) Uani 1 1 d . . . . .
O4 O 0.46147(15) 0.34414(10) 0.43930(9) 0.0334(4) Uani 1 1 d . . . . .
O5 O 0.58617(16) 0.34912(11) 0.36516(8) 0.0356(4) Uani 1 1 d . . . . .
Cl2 Cl 0.1901(5) 0.1975(4) 0.0401(3) 0.0468(13) Uani 0.485(9) 1 d D U P A 1
O6 O 0.2254(4) 0.2582(5) -0.0005(2) 0.0529(18) Uani 0.485(9) 1 d D U P A 1
O7 O 0.1499(7) 0.1282(5) 0.0009(5) 0.083(3) Uani 0.485(9) 1 d D U P A 1
O8 O 0.1004(7) 0.2308(6) 0.0684(6) 0.0370(17) Uani 0.485(9) 1 d D U P A 1
O9 O 0.2860(11) 0.1791(12) 0.0997(7) 0.040(3) Uani 0.485(9) 1 d D U P A 1
Cl2' Cl 0.1901(5) 0.1795(3) 0.0463(3) 0.0334(8) Uani 0.515(9) 1 d D U P A 2
O6' O 0.2438(5) 0.1969(6) -0.0088(3) 0.079(2) Uani 0.515(9) 1 d D U P A 2
O7' O 0.1385(5) 0.1010(3) 0.0307(3) 0.0411(12) Uani 0.515(9) 1 d D U P A 2
O8' O 0.1013(9) 0.2347(7) 0.0474(6) 0.070(3) Uani 0.515(9) 1 d D U P A 2
O9' O 0.2759(12) 0.1762(12) 0.1121(6) 0.043(3) Uani 0.515(9) 1 d D U P A 2
C1S C 0.1230(2) 0.85067(19) 0.08112(15) 0.0450(7) Uani 1 1 d . . . . .
H1S1 H 0.1318 0.7989 0.1055 0.067 Uiso 1 1 calc R U . . .
H1S2 H 0.1687 0.8508 0.0467 0.067 Uiso 1 1 calc R U . . .
H1S3 H 0.0417 0.8594 0.0567 0.067 Uiso 1 1 calc R U . . .
C2S C 0.1632(2) 0.91490(18) 0.13267(16) 0.0420(6) Uani 1 1 d . . . . .
N1S N 0.1936(2) 0.96382(16) 0.17366(16) 0.0557(7) Uani 1 1 d . . . . .

loop_
_atom_site_aniso_label
_atom_site_aniso_U_11
_atom_site_aniso_U_22
_atom_site_aniso_U_33
_atom_site_aniso_U_23
_atom_site_aniso_U_13
_atom_site_aniso_U_12
Fe1 0.02463(17) 0.01963(16) 0.01971(16) -0.00175(13) 0.00545(13) -0.00249(13)
C1 0.0301(11) 0.0240(11) 0.0296(11) 0.0024(9) 0.0092(9) 0.0021(9)
C2 0.0382(13) 0.0224(11) 0.0394(13) -0.0007(10) 0.0151(11) -0.0020(10)
C3 0.0375(13) 0.0238(11) 0.0389(13) -0.0076(10) 0.0111(11) -0.0080(10)
C4 0.0282(11) 0.0272(11) 0.0271(11) -0.0056(9) 0.0061(9) -0.0061(9)
C5 0.0238(10) 0.0219(10) 0.0240(10) -0.0031(8) 0.0086(8) -0.0031(8)
C6 0.0253(10) 0.0229(11) 0.0172(9) -0.0024(8) 0.0024(8) -0.0042(8)
C7 0.0224(10) 0.0233(10) 0.0241(10) 0.0009(8) 0.0047(8) 0.0001(8)
C8 0.0280(11) 0.0187(10) 0.0266(11) -0.0003(8) 0.0079(9) -0.0005(8)
C9 0.0299(11) 0.0297(12) 0.0418(14) 0.0064(10) 0.0151(10) 0.0050(10)
C10 0.0395(14) 0.0392(14) 0.0484(16) 0.0118(12) 0.0249(12) 0.0059(11)
C11 0.0481(15) 0.0365(14) 0.0390(14) 0.0131(11) 0.0239(12) 0.0061(12)
C12 0.0357(12) 0.0248(11) 0.0282(11) 0.0061(9) 0.0110(10) 0.0032(9)
C13 0.0259(10) 0.0247(11) 0.0223(10) -0.0035(9) 0.0019(8) -0.0002(9)
C14 0.0304(11) 0.0247(11) 0.0231(11) -0.0047(9) -0.0015(9) 0.0028(9)
C15 0.0343(13) 0.0376(13) 0.0353(13) 0.0053(11) 0.0074(10) 0.0141(11)
C16 0.0448(15) 0.0491(16) 0.0348(14) 0.0102(12) 0.0114(12) 0.0138(13)
C17 0.0417(14) 0.0399(15) 0.0320(13) 0.0068(11) 0.0010(11) 0.0135(12)
C18 0.0336(13) 0.0439(15) 0.0323(13) -0.0059(11) -0.0022(10) 0.0128(11)
C19 0.0319(12) 0.0387(13) 0.0251(11) -0.0056(10) 0.0029(9) 0.0043(10)
F2 0.0474(9) 0.0682(12) 0.0536(10) 0.0251(9) 0.0234(8) 0.0322(9)
F3 0.0406(8) 0.0720(12) 0.0365(8) 0.0029(8) 0.0134(7) 0.0148(8)
C20 0.0367(12) 0.0259(11) 0.0266(11) -0.0072(9) 0.0008(10) -0.0001(10)
C21 0.0396(13) 0.0211(11) 0.0329(12) -0.0053(9) 0.0050(10) -0.0011(10)
C22 0.0287(11) 0.0213(11) 0.0272(11) 0.0007(9) 0.0035(9) -0.0011(9)
C23 0.0229(10) 0.0201(10) 0.0243(10) -0.0024(8) 0.0044(8) -0.0013(8)
C24 0.0238(10) 0.0163(9) 0.0209(10) 0.0010(8) 0.0028(8) -0.0032(8)
C25 0.0246(10) 0.0207(10) 0.0191(10) -0.0035(8) 0.0025(8) -0.0049(8)
C26 0.0322(11) 0.0236(11) 0.0266(11) 0.0001(9) 0.0084(9) -0.0082(9)
C27 0.0425(14) 0.0352(13) 0.0372(13) 0.0005(11) 0.0202(11) -0.0092(11)
C28 0.0311(12) 0.0392(14) 0.0473(15) -0.0002(12) 0.0188(11) 0.0005(11)
C29 0.0271(11) 0.0275(12) 0.0325(12) -0.0022(9) 0.0071(9) 0.0006(9)
C30 0.0294(12) 0.0381(14) 0.0402(13) 0.0057(11) 0.0132(10) 0.0085(10)
C31 0.0359(14) 0.0606(19) 0.0485(16) 0.0054(14) 0.0162(12) 0.0157(13)
C32 0.0439(17) 0.099(3) 0.061(2) 0.029(2) 0.0196(16) 0.0358(19)
C33 0.057(2) 0.070(3) 0.097(3) 0.047(2) 0.042(2) 0.0370(19)
C34 0.0539(18) 0.0420(17) 0.095(3) 0.0244(17) 0.0420(19) 0.0192(14)
C35 0.0424(14) 0.0348(14) 0.0614(18) 0.0101(13) 0.0309(14) 0.0122(11)
F4 0.0391(9) 0.0767(14) 0.0592(11) -0.0158(10) 0.0022(8) 0.0093(9)
F5 0.0482(9) 0.0338(8) 0.0603(10) -0.0062(7) 0.0209(8) -0.0019(7)
N1 0.0242(9) 0.0222(9) 0.0229(9) -0.0009(7) 0.0078(7) -0.0007(7)
N2 0.0222(8) 0.0189(8) 0.0191(8) -0.0015(7) 0.0039(7) -0.0024(7)
N3 0.0262(9) 0.0203(9) 0.0244(9) 0.0009(7) 0.0081(7) 0.0012(7)
N4 0.0245(8) 0.0194(9) 0.0213(9) -0.0020(7) 0.0041(7) 0.0005(7)
N5 0.0245(9) 0.0213(9) 0.0230(9) -0.0013(7) 0.0053(7) -0.0033(7)
F1 0.0315(7) 0.0322(7) 0.0275(7) 0.0006(5) 0.0024(5) 0.0021(6)
Cl1 0.0366(3) 0.0308(3) 0.0217(2) 0.0014(2) 0.0062(2) 0.0065(2)
O2 0.0454(10) 0.0511(12) 0.0298(9) 0.0103(8) 0.0083(8) 0.0210(9)
O3 0.0456(10) 0.0343(9) 0.0336(9) -0.0051(8) 0.0064(8) -0.0043(8)
O4 0.0372(9) 0.0329(9) 0.0307(9) 0.0040(7) 0.0099(7) 0.0032(7)
O5 0.0456(10) 0.0413(10) 0.0215(8) 0.0004(7) 0.0119(7) 0.0044(8)
Cl2 0.0254(11) 0.053(2) 0.052(2) -0.0242(18) -0.0076(13) 0.0028(13)
O6 0.036(2) 0.089(5) 0.030(2) 0.004(2) 0.0039(17) 0.011(2)
O7 0.055(3) 0.072(5) 0.098(5) -0.068(4) -0.018(4) 0.012(3)
O8 0.024(3) 0.023(2) 0.065(5) -0.009(3) 0.013(3) 0.000(2)
O9 0.021(3) 0.046(4) 0.046(5) -0.008(4) -0.004(4) 0.001(2)
Cl2' 0.0212(9) 0.050(2) 0.0277(9) 0.0020(11) 0.0050(7) 0.0016(11)
O6' 0.076(3) 0.120(6) 0.044(3) -0.005(3) 0.022(2) -0.050(4)
O7' 0.038(2) 0.040(3) 0.045(3) -0.020(2) 0.009(2) 0.0012(19)
O8' 0.050(4) 0.045(4) 0.093(7) -0.015(4) -0.017(4) 0.027(3)
O9' 0.046(5) 0.044(4) 0.031(3) -0.010(3) -0.002(3) 0.014(4)
C1S 0.0383(14) 0.0487(17) 0.0416(15) -0.0009(13) -0.0004(12) 0.0019(12)
C2S 0.0319(13) 0.0411(15) 0.0501(16) 0.0082(13) 0.0058(12) 0.0031(11)
N1S 0.0436(14) 0.0442(15) 0.0744(19) -0.0128(14) 0.0074(13) -0.0018(12)

loop_
_atom_type_symbol
_atom_type_description
_atom_type_scat_dispersion_real
_atom_type_scat_dispersion_imag
_atom_type_scat_source
C C 0.0181 0.0091 'International Tables Vol C Tables 4.2.6.8 and 6.1.1.4'
H H 0.0000 0.0000 'International Tables Vol C Tables 4.2.6.8 and 6.1.1.4'
N N 0.0311 0.0180 'International Tables Vol C Tables 4.2.6.8 and 6.1.1.4'
O O 0.0492 0.0322 'International Tables Vol C Tables 4.2.6.8 and 6.1.1.4'
F F 0.0727 0.0534 'International Tables Vol C Tables 4.2.6.8 and 6.1.1.4'
Fe Fe -1.1336 3.1974 'International Tables Vol C Tables 4.2.6.8 and 6.1.1.4'
Cl Cl 0.3639 0.7018 'International Tables Vol C Tables 4.2.6.8 and 6.1.1.4'

loop_
_geom_angle_atom_site_label_1
_geom_angle_atom_site_label_2
_geom_angle_atom_site_label_3
_geom_angle
F1 Fe1 N1 95.72(7)
F1 Fe1 N3 98.51(7)
N1 Fe1 N3 88.44(7)
F1 Fe1 N5 104.83(7)
N1 Fe1 N5 93.49(7)
N3 Fe1 N5 156.25(7)
F1 Fe1 N4 108.37(6)
N1 Fe1 N4 155.76(7)
N3 Fe1 N4 85.40(7)
N5 Fe1 N4 83.18(7)
F1 Fe1 N2 173.65(7)
N1 Fe1 N2 78.23(7)
N3 Fe1 N2 79.55(7)
N5 Fe1 N2 77.69(7)
N4 Fe1 N2 77.60(7)
N1 C1 C2 121.5(2)
N1 C1 H1 119.3
C2 C1 H1 119.3
C1 C2 C3 119.0(2)
C1 C2 H2 120.5
C3 C2 H2 120.5
C4 C3 C2 119.5(2)
C4 C3 H3 120.2
C2 C3 H3 120.2
C3 C4 C5 118.7(2)
C3 C4 H4 120.7
C5 C4 H4 120.7
N1 C5 C4 121.6(2)
N1 C5 C6 116.41(18)
C4 C5 C6 121.9(2)
N2 C6 C5 110.62(17)
N2 C6 H6A 109.5
C5 C6 H6A 109.5
N2 C6 H6B 109.5
C5 C6 H6B 109.5
H6A C6 H6B 108.1
N2 C7 C8 112.01(17)
N2 C7 H7A 109.2
C8 C7 H7A 109.2
N2 C7 H7B 109.2
C8 C7 H7B 109.2
H7A C7 H7B 107.9
N3 C8 C9 121.4(2)
N3 C8 C7 117.45(19)
C9 C8 C7 121.1(2)
C8 C9 C10 118.6(2)
C8 C9 H9 120.7
C10 C9 H9 120.7
C11 C10 C9 119.7(2)
C11 C10 H10 120.2
C9 C10 H10 120.2
C12 C11 C10 118.9(2)
C12 C11 H11 120.5
C10 C11 H11 120.5
N3 C12 C11 121.6(2)
N3 C12 H12 119.2
C11 C12 H12 119.2
N4 C13 C20 120.9(2)
N4 C13 C14 117.39(19)
C20 C13 C14 121.7(2)
C15 C14 C19 115.1(2)
C15 C14 C13 123.8(2)
C19 C14 C13 121.1(2)
F2 C15 C16 118.3(2)
F2 C15 C14 117.5(2)
C16 C15 C14 124.1(2)
C15 C16 C17 117.8(3)
C15 C16 H16 121.1
C17 C16 H16 121.1
C18 C17 C16 121.2(2)
C18 C17 H17 119.4
C16 C17 H17 119.4
C17 C18 C19 118.2(2)
C17 C18 H18 120.9
C19 C18 H18 120.9
F3 C19 C18 119.7(2)
F3 C19 C14 116.8(2)
C18 C19 C14 123.5(2)
C13 C20 C21 119.8(2)
C13 C20 H20 120.1
C21 C20 H20 120.1
C22 C21 C20 119.5(2)
C22 C21 H21 120.3
C20 C21 H21 120.3
C21 C22 C23 118.1(2)
C21 C22 H22 121.0
C23 C22 H22 121.0
N4 C23 C22 122.8(2)
N4 C23 C24 113.21(18)
C22 C23 C24 124.0(2)
N2 C24 C23 107.55(17)
N2 C24 C25 107.94(16)
C23 C24 C25 107.08(16)
N2 C24 H24 111.4
C23 C24 H24 111.4
C25 C24 H24 111.4
N5 C25 C26 122.9(2)
N5 C25 C24 114.54(18)
C26 C25 C24 122.5(2)
C27 C26 C25 118.3(2)
C27 C26 H26 120.8
C25 C26 H26 120.8
C26 C27 C28 119.5(2)
C26 C27 H27 120.2
C28 C27 H27 120.2
C27 C28 C29 119.7(2)
C27 C28 H28 120.1
C29 C28 H28 120.1
N5 C29 C28 121.1(2)
N5 C29 C30 118.5(2)
C28 C29 C30 120.3(2)
C31 C30 C35 116.3(3)
C31 C30 C29 123.0(3)
C35 C30 C29 120.7(2)
F4 C31 C30 117.5(3)
F4 C31 C32 119.9(3)
C30 C31 C32 122.6(3)
C33 C32 C31 118.6(3)
C33 C32 H32 120.7
C31 C32 H32 120.7
C32 C33 C34 122.1(3)
C32 C33 H33 118.9
C34 C33 H33 118.9
C35 C34 C33 117.1(4)
C35 C34 H34 121.4
C33 C34 H34 121.4
F5 C35 C34 119.1(3)
F5 C35 C30 117.8(2)
C34 C35 C30 123.1(3)
C5 N1 C1 119.63(19)
C5 N1 Fe1 117.21(14)
C1 N1 Fe1 123.15(15)
C6 N2 C7 111.92(16)
C6 N2 C24 111.78(16)
C7 N2 C24 113.28(16)
C6 N2 Fe1 109.28(12)
C7 N2 Fe1 111.30(12)
C24 N2 Fe1 98.50(12)
C8 N3 C12 119.78(19)
C8 N3 Fe1 117.04(14)
C12 N3 Fe1 122.98(15)
C23 N4 C13 118.87(18)
C23 N4 Fe1 111.19(13)
C13 N4 Fe1 129.58(15)
C25 N5 C29 118.36(19)
C25 N5 Fe1 110.80(14)
C29 N5 Fe1 130.78(16)
O2 Cl1 O5 109.99(11)
O2 Cl1 O3 110.34(12)
O5 Cl1 O3 109.26(11)
O2 Cl1 O4 108.94(11)
O5 Cl1 O4 109.19(10)
O3 Cl1 O4 109.10(11)
O7 Cl2 O6 112.8(6)
O7 Cl2 O9 110.8(9)
O6 Cl2 O9 108.3(8)
O7 Cl2 O8 110.1(6)
O6 Cl2 O8 107.9(6)
O9 Cl2 O8 106.7(9)
O8' Cl2' O9' 112.2(9)
O8' Cl2' O6' 112.1(7)
O9' Cl2' O6' 109.4(8)
O8' Cl2' O7' 107.9(7)
O9' Cl2' O7' 108.9(8)
O6' Cl2' O7' 106.1(4)
C2S C1S H1S1 109.5
C2S C1S H1S2 109.5
H1S1 C1S H1S2 109.5
C2S C1S H1S3 109.5
H1S1 C1S H1S3 109.5
H1S2 C1S H1S3 109.5
N1S C2S C1S 178.6(3)

loop_
_geom_bond_atom_site_label_1
_geom_bond_atom_site_label_2
_geom_bond_distance
Fe1 F1 1.8028(13)
Fe1 N1 2.0869(18)
Fe1 N3 2.0884(18)
Fe1 N5 2.1425(18)
Fe1 N4 2.1682(18)
Fe1 N2 2.1696(17)
C1 N1 1.352(3)
C1 C2 1.375(3)
C1 H1 0.9500
C2 C3 1.389(4)
C2 H2 0.9500
C3 C4 1.382(3)
C3 H3 0.9500
C4 C5 1.389(3)
C4 H4 0.9500
C5 N1 1.341(3)
C5 C6 1.507(3)
C6 N2 1.489(3)
C6 H6A 0.9900
C6 H6B 0.9900
C7 N2 1.492(3)
C7 C8 1.511(3)
C7 H7A 0.9900
C7 H7B 0.9900
C8 N3 1.347(3)
C8 C9 1.383(3)
C9 C10 1.394(4)
C9 H9 0.9500
C10 C11 1.383(4)
C10 H10 0.9500
C11 C12 1.377(3)
C11 H11 0.9500
C12 N3 1.350(3)
C12 H12 0.9500
C13 N4 1.354(3)
C13 C20 1.385(3)
C13 C14 1.485(3)
C14 C15 1.374(4)
C14 C19 1.395(3)
C15 F2 1.361(3)
C15 C16 1.374(4)
C16 C17 1.390(4)
C16 H16 0.9500
C17 C18 1.372(4)
C17 H17 0.9500
C18 C19 1.375(4)
C18 H18 0.9500
C19 F3 1.345(3)
C20 C21 1.385(3)
C20 H20 0.9500
C21 C22 1.383(3)
C21 H21 0.9500
C22 C23 1.384(3)
C22 H22 0.9500
C23 N4 1.351(3)
C23 C24 1.513(3)
C24 N2 1.495(3)
C24 C25 1.516(3)
C24 H24 1.0000
C25 N5 1.350(3)
C25 C26 1.381(3)
C26 C27 1.376(3)
C26 H26 0.9500
C27 C28 1.382(4)
C27 H27 0.9500
C28 C29 1.383(3)
C28 H28 0.9500
C29 N5 1.356(3)
C29 C30 1.484(3)
C30 C31 1.378(4)
C30 C35 1.389(4)
C31 F4 1.362(4)
C31 C32 1.379(5)
C32 C33 1.355(6)
C32 H32 0.9500
C33 C34 1.390(6)
C33 H33 0.9500
C34 C35 1.377(4)
C34 H34 0.9500
C35 F5 1.345(3)
Cl1 O2 1.4384(17)
Cl1 O5 1.4446(16)
Cl1 O3 1.4465(18)
Cl1 O4 1.4493(18)
Cl2 O7 1.403(7)
Cl2 O6 1.424(7)
Cl2 O9 1.442(9)
Cl2 O8 1.451(8)
Cl2' O8' 1.416(9)
Cl2' O9' 1.425(9)
Cl2' O6' 1.432(6)
Cl2' O7' 1.447(6)
C1S C2S 1.466(4)
C1S H1S1 0.9800
C1S H1S2 0.9800
C1S H1S3 0.9800
C2S N1S 1.137(4)

loop_
_geom_torsion_atom_site_label_1
_geom_torsion_atom_site_label_2
_geom_torsion_atom_site_label_3
_geom_torsion_atom_site_label_4
_geom_torsion
N1 C1 C2 C3 1.5(4)
C1 C2 C3 C4 0.1(4)
C2 C3 C4 C5 -1.1(4)
C3 C4 C5 N1 0.7(3)
C3 C4 C5 C6 -176.1(2)
N1 C5 C6 N2 23.4(3)
C4 C5 C6 N2 -159.73(19)
N2 C7 C8 N3 -17.1(3)
N2 C7 C8 C9 165.3(2)
N3 C8 C9 C10 -2.2(4)
C7 C8 C9 C10 175.3(2)
C8 C9 C10 C11 1.5(4)
C9 C10 C11 C12 0.5(4)
C10 C11 C12 N3 -2.0(4)
N4 C13 C14 C15 113.5(3)
C20 C13 C14 C15 -68.2(3)
N4 C13 C14 C19 -68.1(3)
C20 C13 C14 C19 110.2(3)
C19 C14 C15 F2 -179.3(2)
C13 C14 C15 F2 -0.8(4)
C19 C14 C15 C16 3.1(4)
C13 C14 C15 C16 -178.4(3)
F2 C15 C16 C17 -178.9(3)
C14 C15 C16 C17 -1.3(5)
C15 C16 C17 C18 -1.0(4)
C16 C17 C18 C19 1.1(4)
C17 C18 C19 F3 179.7(2)
C17 C18 C19 C14 1.0(4)
C15 C14 C19 F3 178.3(2)
C13 C14 C19 F3 -0.3(3)
C15 C14 C19 C18 -3.0(4)
C13 C14 C19 C18 178.5(2)
N4 C13 C20 C21 0.8(4)
C14 C13 C20 C21 -177.4(2)
C13 C20 C21 C22 -0.4(4)
C20 C21 C22 C23 -0.4(4)
C21 C22 C23 N4 0.8(3)
C21 C22 C23 C24 179.2(2)
N4 C23 C24 N2 -47.0(2)
C22 C23 C24 N2 134.5(2)
N4 C23 C24 C25 68.8(2)
C22 C23 C24 C25 -109.7(2)
N2 C24 C25 N5 40.5(2)
C23 C24 C25 N5 -75.0(2)
N2 C24 C25 C26 -141.98(19)
C23 C24 C25 C26 102.5(2)
N5 C25 C26 C27 1.6(3)
C24 C25 C26 C27 -175.7(2)
C25 C26 C27 C28 -1.4(4)
C26 C27 C28 C29 -0.2(4)
C27 C28 C29 N5 1.9(4)
C27 C28 C29 C30 -175.2(2)
N5 C29 C30 C31 104.8(3)
C28 C29 C30 C31 -78.1(3)
N5 C29 C30 C35 -78.3(3)
C28 C29 C30 C35 98.8(3)
C35 C30 C31 F4 -175.7(2)
C29 C30 C31 F4 1.3(4)
C35 C30 C31 C32 4.0(4)
C29 C30 C31 C32 -179.0(3)
F4 C31 C32 C33 177.7(3)
C30 C31 C32 C33 -2.0(5)
C31 C32 C33 C34 -1.3(5)
C32 C33 C34 C35 2.3(5)
C33 C34 C35 F5 -179.8(3)
C33 C34 C35 C30 -0.1(4)
C31 C30 C35 F5 176.8(2)
C29 C30 C35 F5 -0.4(4)
C31 C30 C35 C34 -2.9(4)
C29 C30 C35 C34 180.0(3)
C4 C5 N1 C1 0.9(3)
C6 C5 N1 C1 177.77(19)
C4 C5 N1 Fe1 -179.94(16)
C6 C5 N1 Fe1 -3.0(2)
C2 C1 N1 C5 -2.0(3)
C2 C1 N1 Fe1 178.86(17)
C5 C6 N2 C7 92.8(2)
C5 C6 N2 C24 -138.88(17)
C5 C6 N2 Fe1 -30.9(2)
C8 C7 N2 C6 -105.5(2)
C8 C7 N2 C24 127.00(18)
C8 C7 N2 Fe1 17.1(2)
C23 C24 N2 C6 173.62(16)
C25 C24 N2 C6 58.4(2)
C23 C24 N2 C7 -58.8(2)
C25 C24 N2 C7 -174.04(16)
C23 C24 N2 Fe1 58.84(16)
C25 C24 N2 Fe1 -56.39(16)
C9 C8 N3 C12 0.8(3)
C7 C8 N3 C12 -176.79(19)
C9 C8 N3 Fe1 -174.16(18)
C7 C8 N3 Fe1 8.2(2)
C11 C12 N3 C8 1.3(4)
C11 C12 N3 Fe1 175.99(19)
C22 C23 N4 C13 -0.4(3)
C24 C23 N4 C13 -178.97(18)
C22 C23 N4 Fe1 -174.12(17)
C24 C23 N4 Fe1 7.3(2)
C20 C13 N4 C23 -0.4(3)
C14 C13 N4 C23 177.88(19)
C20 C13 N4 Fe1 171.97(17)
C14 C13 N4 Fe1 -9.7(3)
C26 C25 N5 C29 0.0(3)
C24 C25 N5 C29 177.44(18)
C26 C25 N5 Fe1 -177.53(16)
C24 C25 N5 Fe1 -0.1(2)
C28 C29 N5 C25 -1.7(3)
C30 C29 N5 C25 175.4(2)
C28 C29 N5 Fe1 175.20(18)
C30 C29 N5 Fe1 -7.7(3)
